data_7234326
loop_
_publ_author_name
'Takuya Konno'
'Hiroki Kudo'
'Takayuki Ishida'

_publ_section_title
;
 Intermediate-paramagnetic phases with a half and a quarter spin entities
 in fluorinated biphenyl-3,5-diyl bis(tert-butyl nitroxides)
;
_journal_name_full 'Journal of Materials Chemistry C'
_journal_page_first 7813
_journal_page_last 7818
_journal_paper_doi 10.1039/C5TC00668F
_journal_volume 3
_journal_year 2015
_chemical_formula_moiety 'C20 H24 F2 N2 O2'
_chemical_formula_sum 'C20 H24 F2 N2 O2'
_chemical_formula_weight 362.42
_chemical_melting_point 365
_chemical_name_systematic '2?,5?-difluorobiphenyl-3,5-diyl bis(tert-butyl nitroxide)'
_space_group_IT_number 2
_space_group_name_Hall '-P 1'
_space_group_name_H-M_alt 'P -1'
_symmetry_cell_setting triclinic
_symmetry_Int_Tables_number 2
_symmetry_space_group_name_Hall '-P 1'
_symmetry_space_group_name_H-M 'P -1'
_atom_sites_solution_hydrogens geom
_atom_sites_solution_primary direct
_atom_sites_solution_secondary difmap
_cell_angle_alpha 110.81(5)
_cell_angle_beta 95.19(4)
_cell_angle_gamma 115.19(4)
_cell_formula_units_Z 4
_cell_length_a 18.697(10)
_cell_length_b 10.113(6)
_cell_length_c 11.965(6)
_cell_measurement_reflns_used 20126
_cell_measurement_temperature 100
_cell_measurement_theta_max 27.47
_cell_measurement_theta_min 1.90
_cell_volume 1834(2)
_computing_cell_refinement 'RAPID AUTO'
_computing_data_collection 'RAPID AUTO'
_computing_data_reduction 'RAPID AUTO'
_computing_molecular_graphics 'CrystalStructure 4.0'
_computing_publication_material 'CrystalStructure 4.0 (Rigaku, 2010)'
_computing_structure_refinement 'CRYSTALS (Carruthers, et al., 1999)'
_computing_structure_solution 'Il Milione (Burla, et al., 2007)'
_diffrn_ambient_temperature 100
_diffrn_detector_area_resol_mean 10.000
_diffrn_measured_fraction_theta_full 0.987
_diffrn_measured_fraction_theta_max 0.987
_diffrn_measurement_device_type 'Rigaku R-AXIS RAPID'
_diffrn_measurement_method \w
_diffrn_radiation_type 'Mo K\a'
_diffrn_radiation_wavelength 0.71073
_diffrn_reflns_av_R_equivalents 0.0770
_diffrn_reflns_limit_h_max 24
_diffrn_reflns_limit_h_min -24
_diffrn_reflns_limit_k_max 13
_diffrn_reflns_limit_k_min -13
_diffrn_reflns_limit_l_max 15
_diffrn_reflns_limit_l_min -15
_diffrn_reflns_number 22575
_diffrn_reflns_theta_full 27.47
_diffrn_reflns_theta_max 27.46
_diffrn_standards_interval_count .
_diffrn_standards_number 0
_exptl_absorpt_coefficient_mu 0.099
_exptl_absorpt_correction_T_max 0.989
_exptl_absorpt_correction_T_min 0.962
_exptl_absorpt_correction_type numerical
_exptl_absorpt_process_details 'NUMABS (Rigaku, 1999)'
_exptl_crystal_colour red
_exptl_crystal_density_diffrn 1.312
_exptl_crystal_density_method 'not measured'
_exptl_crystal_description platelet
_exptl_crystal_F_000 768.00
_exptl_crystal_preparation 'Magnetic properties'
_exptl_crystal_recrystallization_method 'Re-crystallisation from solvent: dichloromethane-hexane'
_exptl_crystal_size_max 0.409
_exptl_crystal_size_mid 0.371
_exptl_crystal_size_min 0.115
_refine_diff_density_max 0.724
_refine_diff_density_min -0.582
_refine_ls_extinction_method none
_refine_ls_goodness_of_fit_ref 1.054
_refine_ls_hydrogen_treatment refxyz
_refine_ls_number_parameters 661
_refine_ls_number_reflns 8291
_refine_ls_R_factor_gt 0.0596
_refine_ls_shift/su_max 0.031
_refine_ls_structure_factor_coef F
_refine_ls_weighting_details 'w = 1/[0.0010Fo^2^ + 1.0000\s(Fo^2^)]'
_refine_ls_weighting_scheme calc
_refine_ls_wR_factor_ref 0.0795
_reflns_number_gt 4572
_reflns_number_total 8291
_reflns_threshold_expression F>2.0\s(F)
_cod_data_source_file J-Mater-Chem-C-2015-3-7813.cif
_cod_data_source_block 25FBPBN_low_temperature_phase_100K
_cod_database_code 7234326

loop_
_symmetry_equiv_pos_site_id
_symmetry_equiv_pos_as_xyz
1 +X,+Y,+Z
2 -X,-Y,-Z

loop_
_atom_site_label
_atom_site_type_symbol
_atom_site_fract_x
_atom_site_fract_y
_atom_site_fract_z
_atom_site_U_iso_or_equiv
_atom_site_adp_type
_atom_site_occupancy
_atom_site_symmetry_multiplicity
_atom_site_calc_flag
_atom_site_refinement_flags
_atom_site_disorder_assembly
_atom_site_disorder_group
F1 F 0.17022(9) 0.5592(2) 0.00470(14) 0.0354(5) Uani 1.0 2 d . . .
F2 F 0.36235(9) 0.9914(2) 0.47833(16) 0.0440(5) Uani 1.0 2 d . . .
F3 F 0.68416(9) 0.57511(19) 0.04727(14) 0.0342(5) Uani 1.0 2 d . . .
F4 F 0.84434(9) 1.01546(19) 0.53027(14) 0.0390(5) Uani 1.0 2 d . . .
O1 O -0.07144(11) 0.3545(2) 0.43514(16) 0.0271(5) Uani 1.0 2 d . . .
O2 O -0.06829(10) -0.0415(2) 0.03798(16) 0.0232(5) Uani 1.0 2 d . . .
O3 O 0.37807(11) 0.2942(3) 0.38175(17) 0.0275(6) Uani 1.0 2 d . . .
O4 O 0.42641(10) -0.0431(2) 0.01907(15) 0.0233(5) Uani 1.0 2 d . . .
N1 N -0.05066(12) 0.4576(3) 0.38779(19) 0.0223(6) Uani 1.0 2 d . . .
N2 N -0.04568(12) 0.0742(3) 0.00376(19) 0.0202(6) Uani 1.0 2 d . . .
N3 N 0.42083(12) 0.4216(3) 0.36592(19) 0.0212(6) Uani 1.0 2 d . . .
N4 N 0.46035(12) 0.0828(3) -0.00242(19) 0.0204(6) Uani 1.0 2 d . . .
C1 C -0.01186(15) 0.4256(3) 0.2897(3) 0.0201(7) Uani 1.0 2 d . . .
C2 C -0.04597(15) 0.2682(3) 0.1968(3) 0.0208(7) Uani 1.0 2 d . . .
C3 C -0.00751(15) 0.2372(3) 0.1045(3) 0.0203(7) Uani 1.0 2 d . . .
C4 C 0.06736(15) 0.3585(3) 0.1088(3) 0.0202(7) Uani 1.0 2 d . . .
C5 C 0.10259(14) 0.5159(3) 0.2048(3) 0.0210(7) Uani 1.0 2 d . . .
C6 C 0.06149(15) 0.5484(3) 0.2937(3) 0.0207(7) Uani 1.0 2 d . . .
C7 C 0.18642(15) 0.6471(3) 0.2220(3) 0.0224(7) Uani 1.0 2 d . . .
C8 C 0.21838(16) 0.6638(4) 0.1244(3) 0.0258(8) Uani 1.0 2 d . . .
C9 C 0.29577(17) 0.7850(4) 0.1413(3) 0.0309(9) Uani 1.0 2 d . . .
C10 C 0.34568(17) 0.8974(4) 0.2609(3) 0.0333(9) Uani 1.0 2 d . . .
C11 C 0.31453(16) 0.8830(4) 0.3589(3) 0.0303(8) Uani 1.0 2 d . . .
C12 C 0.23749(16) 0.7613(4) 0.3425(3) 0.0259(8) Uani 1.0 2 d . . .
C13 C -0.10381(15) 0.5348(4) 0.3831(3) 0.0244(7) Uani 1.0 2 d . . .
C14 C -0.0633(3) 0.6710(5) 0.3449(4) 0.0420(11) Uani 1.0 2 d . . .
C15 C -0.1152(3) 0.6011(5) 0.5110(3) 0.0361(10) Uani 1.0 2 d . . .
C16 C -0.1867(2) 0.4011(5) 0.2869(4) 0.0417(10) Uani 1.0 2 d . . .
C17 C -0.09921(16) 0.0394(4) -0.1168(3) 0.0247(7) Uani 1.0 2 d . . .
C18 C -0.0578(3) 0.1777(4) -0.1526(3) 0.0389(10) Uani 1.0 2 d . . .
C19 C -0.18180(18) 0.0215(5) -0.0942(3) 0.0346(9) Uani 1.0 2 d . . .
C20 C -0.11312(19) -0.1188(4) -0.2185(3) 0.0303(9) Uani 1.0 2 d . . .
C21 C 0.47292(15) 0.4063(3) 0.2857(3) 0.0206(7) Uani 1.0 2 d . . .
C22 C 0.44401(15) 0.2563(3) 0.1849(3) 0.0206(7) Uani 1.0 2 d . . .
C23 C 0.49275(15) 0.2387(3) 0.1056(3) 0.0206(7) Uani 1.0 2 d . . .
C24 C 0.57101(15) 0.3660(3) 0.1290(3) 0.0213(7) Uani 1.0 2 d . . .
C25 C 0.60046(15) 0.5161(3) 0.2308(3) 0.0208(7) Uani 1.0 2 d . . .
C26 C 0.55090(15) 0.5359(4) 0.3096(3) 0.0226(7) Uani 1.0 2 d . . .
C27 C 0.68461(15) 0.6552(3) 0.2599(3) 0.0222(7) Uani 1.0 2 d . . .
C28 C 0.72401(16) 0.6810(4) 0.1704(3) 0.0243(7) Uani 1.0 2 d . . .
C29 C 0.80014(16) 0.8119(4) 0.1963(3) 0.0260(8) Uani 1.0 2 d . . .
C30 C 0.84136(17) 0.9278(4) 0.3185(3) 0.0290(8) Uani 1.0 2 d . . .
C31 C 0.80415(16) 0.9046(4) 0.4088(3) 0.0266(8) Uani 1.0 2 d . . .
C32 C 0.72842(16) 0.7732(4) 0.3837(3) 0.0236(8) Uani 1.0 2 d . . .
C33 C 0.38676(15) 0.5367(3) 0.3785(3) 0.0215(7) Uani 1.0 2 d . . .
C34 C 0.45715(18) 0.7139(4) 0.4440(3) 0.0300(8) Uani 1.0 2 d . . .
C35 C 0.32673(18) 0.5103(4) 0.4557(3) 0.0301(9) Uani 1.0 2 d . . .
C36 C 0.34298(19) 0.4959(4) 0.2466(3) 0.0308(9) Uani 1.0 2 d . . .
C37 C 0.42101(15) 0.0650(3) -0.1274(3) 0.0241(7) Uani 1.0 2 d . . .
C38 C 0.4760(2) 0.2098(4) -0.1499(3) 0.0350(9) Uani 1.0 2 d . . .
C39 C 0.33743(18) 0.0564(4) -0.1224(3) 0.0329(9) Uani 1.0 2 d . . .
C40 C 0.40882(18) -0.0905(4) -0.2297(3) 0.0278(8) Uani 1.0 2 d . . .
H1 H -0.0989(18) 0.184(4) 0.194(3) 0.037(8) Uiso 1.0 2 d . . .
H2 H 0.0978(17) 0.335(4) 0.047(3) 0.037(8) Uiso 1.0 2 d . . .
H3 H 0.0834(14) 0.651(3) 0.358(3) 0.013(6) Uiso 1.0 2 d . . .
H4 H 0.3096(19) 0.785(4) 0.070(3) 0.047(10) Uiso 1.0 2 d . . .
H5 H 0.403(2) 0.983(4) 0.271(3) 0.055(10) Uiso 1.0 2 d . . .
H6 H 0.2204(17) 0.756(4) 0.417(3) 0.036(8) Uiso 1.0 2 d . . .
H7 H -0.0097(19) 0.764(4) 0.418(3) 0.051(10) Uiso 1.0 2 d . . .
H8 H -0.0498(15) 0.643(4) 0.269(4) 0.062(12) Uiso 1.0 2 d . . .
H9 H -0.099(3) 0.715(5) 0.346(4) 0.077(13) Uiso 1.0 2 d . . .
H10 H -0.1409(17) 0.517(4) 0.533(3) 0.049(11) Uiso 1.0 2 d . . .
H11 H -0.063(3) 0.683(5) 0.573(4) 0.070(12) Uiso 1.0 2 d . . .
H12 H -0.1491(19) 0.660(4) 0.504(3) 0.051(10) Uiso 1.0 2 d . . .
H13 H -0.221(2) 0.452(4) 0.286(3) 0.051(10) Uiso 1.0 2 d . . .
H14 H -0.177(2) 0.368(5) 0.207(4) 0.058(11) Uiso 1.0 2 d . . .
H15 H -0.213(2) 0.314(5) 0.317(3) 0.054(10) Uiso 1.0 2 d . . .
H16 H -0.0462(17) 0.283(4) -0.093(3) 0.034(8) Uiso 1.0 2 d . . .
H17 H -0.0051(18) 0.187(4) -0.165(3) 0.034(9) Uiso 1.0 2 d . . .
H18 H -0.0914(18) 0.149(4) -0.240(3) 0.044(9) Uiso 1.0 2 d . . .
H19 H -0.1742(16) 0.125(4) -0.031(3) 0.026(8) Uiso 1.0 2 d . . .
H20 H -0.2187(19) -0.008(4) -0.176(3) 0.042(9) Uiso 1.0 2 d . . .
H21 H -0.2081(18) -0.068(4) -0.067(3) 0.039(9) Uiso 1.0 2 d . . .
H22 H -0.0591(17) -0.100(4) -0.232(3) 0.027(8) Uiso 1.0 2 d . . .
H23 H -0.1413(17) -0.214(4) -0.197(3) 0.038(9) Uiso 1.0 2 d . . .
H24 H -0.1461(18) -0.136(4) -0.296(3) 0.042(9) Uiso 1.0 2 d . . .
H25 H 0.3921(15) 0.171(3) 0.169(3) 0.015(7) Uiso 1.0 2 d . . .
H26 H 0.6032(16) 0.349(4) 0.075(3) 0.027(8) Uiso 1.0 2 d . . .
H27 H 0.5665(14) 0.630(3) 0.381(3) 0.014(7) Uiso 1.0 2 d . . .
H28 H 0.8230(16) 0.825(4) 0.137(3) 0.026(8) Uiso 1.0 2 d . . .
H29 H 0.8913(17) 1.016(4) 0.340(3) 0.027(8) Uiso 1.0 2 d . . .
H30 H 0.7060(14) 0.761(3) 0.447(3) 0.013(6) Uiso 1.0 2 d . . .
H31 H 0.4318(18) 0.782(4) 0.468(3) 0.043(9) Uiso 1.0 2 d . . .
H32 H 0.4897(19) 0.731(4) 0.519(3) 0.042(9) Uiso 1.0 2 d . . .
H33 H 0.4891(19) 0.746(4) 0.392(3) 0.045(10) Uiso 1.0 2 d . . .
H34 H 0.3564(15) 0.536(3) 0.536(3) 0.018(7) Uiso 1.0 2 d . . .
H35 H 0.3008(15) 0.582(4) 0.463(3) 0.025(7) Uiso 1.0 2 d . . .
H36 H 0.2785(18) 0.399(4) 0.414(3) 0.039(9) Uiso 1.0 2 d . . .
H37 H 0.3789(17) 0.507(4) 0.196(3) 0.033(8) Uiso 1.0 2 d . . .
H38 H 0.298(2) 0.382(5) 0.211(3) 0.049(10) Uiso 1.0 2 d . . .
H39 H 0.3183(17) 0.572(4) 0.258(3) 0.040(9) Uiso 1.0 2 d . . .
H40 H 0.4469(17) 0.191(4) -0.233(3) 0.035(8) Uiso 1.0 2 d . . .
H41 H 0.4793(16) 0.310(4) -0.091(3) 0.027(8) Uiso 1.0 2 d . . .
H42 H 0.5301(18) 0.216(4) -0.148(3) 0.032(8) Uiso 1.0 2 d . . .
H43 H 0.3044(15) -0.027(4) -0.100(3) 0.019(7) Uiso 1.0 2 d . . .
H44 H 0.3441(15) 0.156(4) -0.056(3) 0.018(7) Uiso 1.0 2 d . . .
H45 H 0.310(2) 0.043(5) -0.208(4) 0.066(11) Uiso 1.0 2 d . . .
H46 H 0.3763(16) -0.182(4) -0.220(3) 0.021(7) Uiso 1.0 2 d . . .
H47 H 0.3842(17) -0.103(4) -0.312(3) 0.031(8) Uiso 1.0 2 d . . .
H48 H 0.4616(16) -0.091(3) -0.237(3) 0.023(7) Uiso 1.0 2 d . . .

loop_
_atom_site_aniso_label
_atom_site_aniso_U_11
_atom_site_aniso_U_22
_atom_site_aniso_U_33
_atom_site_aniso_U_12
_atom_site_aniso_U_13
_atom_site_aniso_U_23
F1 0.0337(9) 0.0369(10) 0.0299(9) 0.0117(8) 0.0105(8) 0.0155(8)
F2 0.0285(9) 0.0293(10) 0.0456(11) 0.0025(8) -0.0027(8) 0.0046(9)
F3 0.0341(9) 0.0305(10) 0.0244(9) 0.0066(8) 0.0082(7) 0.0095(8)
F4 0.0327(9) 0.0295(10) 0.0307(10) 0.0031(8) 0.0003(8) 0.0055(8)
O1 0.0311(11) 0.0240(11) 0.0276(10) 0.0118(9) 0.0133(9) 0.0137(9)
O2 0.0247(10) 0.0206(10) 0.0258(10) 0.0110(8) 0.0103(8) 0.0112(8)
O3 0.0321(11) 0.0232(11) 0.0299(11) 0.0119(9) 0.0147(9) 0.0151(9)
O4 0.0220(9) 0.0208(10) 0.0271(10) 0.0092(8) 0.0107(8) 0.0112(9)
N1 0.0237(11) 0.0230(13) 0.0203(11) 0.0118(10) 0.0089(10) 0.0085(10)
N2 0.0223(11) 0.0177(12) 0.0202(11) 0.0092(9) 0.0081(9) 0.0081(10)
N3 0.0214(11) 0.0225(12) 0.0213(11) 0.0098(10) 0.0100(10) 0.0112(10)
N4 0.0222(11) 0.0206(12) 0.0223(11) 0.0111(10) 0.0113(10) 0.0115(10)
C1 0.0224(13) 0.0219(14) 0.0193(13) 0.0130(12) 0.0072(11) 0.0094(12)
C2 0.0199(13) 0.0210(14) 0.0231(14) 0.0081(12) 0.0084(11) 0.0133(12)
C3 0.0228(13) 0.0194(14) 0.0175(13) 0.0103(11) 0.0043(11) 0.0074(11)
C4 0.0239(13) 0.0223(14) 0.0201(13) 0.0135(12) 0.0104(11) 0.0114(12)
C5 0.0193(13) 0.0229(15) 0.0235(14) 0.0104(11) 0.0065(11) 0.0128(12)
C6 0.0238(14) 0.0141(14) 0.0201(14) 0.0084(11) 0.0040(11) 0.0050(12)
C7 0.0217(13) 0.0200(14) 0.0306(15) 0.0121(12) 0.0106(12) 0.0134(12)
C8 0.0248(14) 0.0257(16) 0.0291(15) 0.0133(12) 0.0099(12) 0.0127(13)
C9 0.0288(16) 0.0327(17) 0.0443(19) 0.0173(14) 0.0168(15) 0.0262(16)
C10 0.0235(15) 0.0272(17) 0.057(2) 0.0118(13) 0.0164(15) 0.0261(16)
C11 0.0241(15) 0.0204(15) 0.0383(17) 0.0091(12) 0.0035(13) 0.0080(14)
C12 0.0235(14) 0.0210(15) 0.0338(16) 0.0108(12) 0.0095(13) 0.0124(13)
C13 0.0198(13) 0.0266(15) 0.0248(14) 0.0119(12) 0.0051(12) 0.0090(12)
C14 0.044(2) 0.043(3) 0.062(3) 0.0314(18) 0.028(2) 0.0311(19)
C15 0.045(2) 0.050(3) 0.0308(17) 0.0359(18) 0.0170(16) 0.0186(17)
C16 0.0318(18) 0.041(2) 0.041(2) 0.0188(16) 0.0021(16) 0.0079(17)
C17 0.0279(14) 0.0246(15) 0.0188(13) 0.0131(12) 0.0007(12) 0.0077(12)
C18 0.048(2) 0.033(2) 0.0252(17) 0.0124(16) 0.0008(16) 0.0133(15)
C19 0.0300(16) 0.040(2) 0.0290(17) 0.0221(15) 0.0020(14) 0.0058(16)
C20 0.0355(17) 0.0297(18) 0.0224(15) 0.0186(14) 0.0033(14) 0.0058(13)
C21 0.0233(13) 0.0231(14) 0.0206(13) 0.0140(12) 0.0077(11) 0.0113(12)
C22 0.0175(13) 0.0190(14) 0.0260(14) 0.0074(11) 0.0073(11) 0.0121(12)
C23 0.0232(13) 0.0209(14) 0.0203(13) 0.0127(12) 0.0068(11) 0.0091(11)
C24 0.0210(13) 0.0221(15) 0.0236(14) 0.0113(12) 0.0102(12) 0.0110(12)
C25 0.0203(13) 0.0199(14) 0.0222(14) 0.0087(11) 0.0059(11) 0.0106(12)
C26 0.0234(14) 0.0212(15) 0.0206(14) 0.0117(12) 0.0040(12) 0.0062(12)
C27 0.0194(13) 0.0209(14) 0.0257(14) 0.0096(11) 0.0040(11) 0.0105(12)
C28 0.0254(14) 0.0247(15) 0.0213(14) 0.0134(12) 0.0036(12) 0.0077(12)
C29 0.0223(14) 0.0303(17) 0.0298(16) 0.0118(13) 0.0116(13) 0.0180(14)
C30 0.0210(14) 0.0235(16) 0.0392(17) 0.0083(13) 0.0032(13) 0.0149(14)
C31 0.0253(14) 0.0222(15) 0.0251(15) 0.0090(12) 0.0039(12) 0.0073(13)
C32 0.0249(14) 0.0257(15) 0.0229(14) 0.0134(12) 0.0084(12) 0.0119(13)
C33 0.0216(13) 0.0241(15) 0.0232(14) 0.0142(12) 0.0081(11) 0.0106(12)
C34 0.0267(16) 0.0230(16) 0.0352(18) 0.0118(13) 0.0089(15) 0.0079(14)
C35 0.0272(16) 0.0349(18) 0.0325(17) 0.0182(15) 0.0116(14) 0.0147(15)
C36 0.0331(17) 0.0360(19) 0.0310(17) 0.0224(16) 0.0106(14) 0.0156(15)
C37 0.0263(14) 0.0228(15) 0.0207(14) 0.0118(12) 0.0033(12) 0.0082(12)
C38 0.042(2) 0.0291(18) 0.0314(17) 0.0144(15) 0.0040(15) 0.0158(15)
C39 0.0324(17) 0.0345(19) 0.0313(17) 0.0209(15) 0.0066(14) 0.0088(15)
C40 0.0292(16) 0.0290(17) 0.0243(15) 0.0152(14) 0.0056(13) 0.0099(13)

loop_
_atom_type_symbol
_atom_type_description
_atom_type_scat_dispersion_real
_atom_type_scat_dispersion_imag
_atom_type_scat_source
C C 0.003 0.002
;
International Tables for Crystallography
(1992, Vol. C, Tables 4.2.6.8 and 6.1.1.4)
;
H H 0.000 0.000
;
International Tables for Crystallography
(1992, Vol. C, Table 6.1.1.4)
;
O O 0.011 0.006
;
International Tables for Crystallography
(1992, Vol. C, Tables 4.2.6.8 and 6.1.1.4)
;
N N 0.006 0.003
;
International Tables for Crystallography
(1992, Vol. C, Tables 4.2.6.8 and 6.1.1.4)
;
F F 0.017 0.010
;
International Tables for Crystallography
(1992, Vol. C, Tables 4.2.6.8 and 6.1.1.4)
;

loop_
_geom_angle_atom_site_label_1
_geom_angle_atom_site_label_2
_geom_angle_atom_site_label_3
_geom_angle
_geom_angle_publ_flag
_geom_angle_site_symmetry_1
_geom_angle_site_symmetry_2
_geom_angle_site_symmetry_3
O1 N1 C1 115.0(3) yes . . .
O1 N1 C13 117.5(3) yes . . .
C1 N1 C13 119.2(3) yes . . .
O2 N2 C3 115.4(3) yes . . .
O2 N2 C17 116.93(18) yes . . .
C3 N2 C17 117.9(3) yes . . .
O3 N3 C21 115.3(3) yes . . .
O3 N3 C33 117.5(3) yes . . .
C21 N3 C33 121.1(3) yes . . .
O4 N4 C23 115.4(3) yes . . .
O4 N4 C37 116.20(17) yes . . .
C23 N4 C37 117.8(3) yes . . .
N1 C1 C2 119.0(3) yes . . .
N1 C1 C6 120.2(2) yes . . .
C2 C1 C6 120.6(3) yes . . .
C1 C2 C3 118.9(3) yes . . .
N2 C3 C2 118.7(3) yes . . .
N2 C3 C4 120.1(3) yes . . .
C2 C3 C4 121.1(3) yes . . .
C3 C4 C5 119.6(3) yes . . .
C4 C5 C6 119.1(3) yes . . .
C4 C5 C7 122.2(3) yes . . .
C6 C5 C7 118.5(2) yes . . .
C1 C6 C5 120.6(3) yes . . .
C5 C7 C8 124.0(2) yes . . .
C5 C7 C12 119.5(3) yes . . .
C8 C7 C12 116.4(3) yes . . .
F1 C8 C7 119.0(2) yes . . .
F1 C8 C9 117.4(3) yes . . .
C7 C8 C9 123.6(3) yes . . .
C8 C9 C10 119.4(4) yes . . .
C9 C10 C11 117.7(3) yes . . .
F2 C11 C10 119.2(3) yes . . .
F2 C11 C12 117.7(3) yes . . .
C10 C11 C12 123.1(3) yes . . .
C7 C12 C11 119.8(3) yes . . .
N1 C13 C14 110.3(3) yes . . .
N1 C13 C15 108.5(3) yes . . .
N1 C13 C16 106.9(3) yes . . .
C14 C13 C15 109.9(3) yes . . .
C14 C13 C16 110.4(3) yes . . .
C15 C13 C16 110.7(3) yes . . .
N2 C17 C18 110.1(2) yes . . .
N2 C17 C19 106.9(3) yes . . .
N2 C17 C20 108.9(3) yes . . .
C18 C17 C19 110.7(4) yes . . .
C18 C17 C20 110.3(3) yes . . .
C19 C17 C20 110.0(3) yes . . .
N3 C21 C22 117.8(3) yes . . .
N3 C21 C26 121.6(3) yes . . .
C22 C21 C26 120.6(3) yes . . .
C21 C22 C23 118.9(3) yes . . .
N4 C23 C22 118.3(2) yes . . .
N4 C23 C24 120.5(3) yes . . .
C22 C23 C24 121.2(3) yes . . .
C23 C24 C25 120.0(3) yes . . .
C24 C25 C26 119.1(3) yes . . .
C24 C25 C27 121.6(3) yes . . .
C26 C25 C27 119.3(3) yes . . .
C21 C26 C25 120.1(3) yes . . .
C25 C27 C28 124.1(2) yes . . .
C25 C27 C32 120.5(3) yes . . .
C28 C27 C32 115.4(3) yes . . .
F3 C28 C27 119.0(2) yes . . .
F3 C28 C29 116.6(3) yes . . .
C27 C28 C29 124.3(3) yes . . .
C28 C29 C30 119.2(3) yes . . .
C29 C30 C31 117.7(3) yes . . .
F4 C31 C30 118.7(2) yes . . .
F4 C31 C32 117.8(3) yes . . .
C30 C31 C32 123.4(3) yes . . .
C27 C32 C31 120.0(3) yes . . .
N3 C33 C34 110.2(3) yes . . .
N3 C33 C35 108.4(3) yes . . .
N3 C33 C36 107.3(3) yes . . .
C34 C33 C35 109.3(3) yes . . .
C34 C33 C36 110.7(3) yes . . .
C35 C33 C36 110.9(3) yes . . .
N4 C37 C38 110.3(2) yes . . .
N4 C37 C39 107.0(3) yes . . .
N4 C37 C40 108.8(3) yes . . .
C38 C37 C39 110.6(4) yes . . .
C38 C37 C40 109.8(3) yes . . .
C39 C37 C40 110.4(2) yes . . .
C1 C2 H1 119.1(18) no . . .
C3 C2 H1 121.8(17) no . . .
C3 C4 H2 121.7(14) no . . .
C5 C4 H2 118.7(14) no . . .
C1 C6 H3 118.8(16) no . . .
C5 C6 H3 120.6(16) no . . .
C8 C9 H4 115.7(15) no . . .
C10 C9 H4 124.8(15) no . . .
C9 C10 H5 117.9(19) no . . .
C11 C10 H5 124.4(19) no . . .
C7 C12 H6 121.7(13) no . . .
C11 C12 H6 118.5(13) no . . .
C13 C14 H7 108(3) no . . .
C13 C14 H8 116(3) no . . .
C13 C14 H9 105(3) no . . .
H7 C14 H8 110(3) no . . .
H7 C14 H9 105(3) no . . .
H8 C14 H9 113(4) no . . .
C13 C15 H10 109.5(19) no . . .
C13 C15 H11 111(3) no . . .
C13 C15 H12 105.6(19) no . . .
H10 C15 H11 110(4) no . . .
H10 C15 H12 114(3) no . . .
H11 C15 H12 107(4) no . . .
C13 C16 H13 106.3(15) no . . .
C13 C16 H14 107.9(18) no . . .
C13 C16 H15 108.4(17) no . . .
H13 C16 H14 108(4) no . . .
H13 C16 H15 109(4) no . . .
H14 C16 H15 117(4) no . . .
C17 C18 H16 116(3) no . . .
C17 C18 H17 109(3) no . . .
C17 C18 H18 110.2(18) no . . .
H16 C18 H17 107(3) no . . .
H16 C18 H18 111(3) no . . .
H17 C18 H18 103(3) no . . .
C17 C19 H19 110.9(16) no . . .
C17 C19 H20 107(2) no . . .
C17 C19 H21 111(3) no . . .
H19 C19 H20 109(3) no . . .
H19 C19 H21 110(3) no . . .
H20 C19 H21 109(3) no . . .
C17 C20 H22 107.1(14) no . . .
C17 C20 H23 111.8(18) no . . .
C17 C20 H24 107(2) no . . .
H22 C20 H23 114(3) no . . .
H22 C20 H24 105(3) no . . .
H23 C20 H24 112(3) no . . .
C21 C22 H25 120.3(17) no . . .
C23 C22 H25 120.8(17) no . . .
C23 C24 H26 119.1(13) no . . .
C25 C24 H26 120.9(13) no . . .
C21 C26 H27 115.2(16) no . . .
C25 C26 H27 124.6(16) no . . .
C28 C29 H28 121.8(13) no . . .
C30 C29 H28 119.0(13) no . . .
C29 C30 H29 122.1(19) no . . .
C31 C30 H29 120.3(18) no . . .
C27 C32 H30 119.1(11) no . . .
C31 C32 H30 120.9(11) no . . .
C33 C34 H31 107.1(15) no . . .
C33 C34 H32 109.1(19) no . . .
C33 C34 H33 113.6(16) no . . .
H31 C34 H32 107(3) no . . .
H31 C34 H33 107(4) no . . .
H32 C34 H33 113(3) no . . .
C33 C35 H34 107.9(18) no . . .
C33 C35 H35 110.2(17) no . . .
C33 C35 H36 112(2) no . . .
H34 C35 H35 110(3) no . . .
H34 C35 H36 113(3) no . . .
H35 C35 H36 103(3) no . . .
C33 C36 H37 112(2) no . . .
C33 C36 H38 106(3) no . . .
C33 C36 H39 105.5(16) no . . .
H37 C36 H38 110(3) no . . .
H37 C36 H39 113(3) no . . .
H38 C36 H39 110(3) no . . .
C37 C38 H40 106.3(17) no . . .
C37 C38 H41 111.4(19) no . . .
C37 C38 H42 109(2) no . . .
H40 C38 H41 104(3) no . . .
H40 C38 H42 112(3) no . . .
H41 C38 H42 114(2) no . . .
C37 C39 H43 112(3) no . . .
C37 C39 H44 111.5(15) no . . .
C37 C39 H45 107(3) no . . .
H43 C39 H44 104(3) no . . .
H43 C39 H45 114(3) no . . .
H44 C39 H45 109(3) no . . .
C37 C40 H46 113.2(18) no . . .
C37 C40 H47 110(2) no . . .
C37 C40 H48 113.5(13) no . . .
H46 C40 H47 109(3) no . . .
H46 C40 H48 107(3) no . . .
H47 C40 H48 103(3) no . . .

loop_
_geom_bond_atom_site_label_1
_geom_bond_atom_site_label_2
_geom_bond_distance
_geom_bond_publ_flag
_geom_bond_site_symmetry_1
_geom_bond_site_symmetry_2
F1 C8 1.364(3) yes . .
F2 C11 1.365(3) yes . .
F3 C28 1.369(3) yes . .
F4 C31 1.364(3) yes . .
O1 N1 1.294(4) yes . .
O2 N2 1.291(4) yes . .
O3 N3 1.288(4) yes . .
O4 N4 1.290(4) yes . .
N1 C1 1.447(4) yes . .
N1 C13 1.511(5) yes . .
N2 C3 1.453(4) yes . .
N2 C17 1.511(4) yes . .
N3 C21 1.444(4) yes . .
N3 C33 1.519(5) yes . .
N4 C23 1.456(4) yes . .
N4 C37 1.519(4) yes . .
C1 C2 1.388(4) yes . .
C1 C6 1.386(4) yes . .
C2 C3 1.387(4) yes . .
C3 C4 1.395(4) yes . .
C4 C5 1.399(4) yes . .
C5 C6 1.395(4) yes . .
C5 C7 1.495(4) yes . .
C7 C8 1.390(5) yes . .
C7 C12 1.397(4) yes . .
C8 C9 1.378(4) yes . .
C9 C10 1.383(4) yes . .
C10 C11 1.381(5) yes . .
C11 C12 1.377(4) yes . .
C13 C14 1.517(6) yes . .
C13 C15 1.513(5) yes . .
C13 C16 1.530(4) yes . .
C17 C18 1.518(6) yes . .
C17 C19 1.537(5) yes . .
C17 C20 1.521(5) yes . .
C21 C22 1.390(4) yes . .
C21 C26 1.399(4) yes . .
C22 C23 1.392(5) yes . .
C23 C24 1.394(4) yes . .
C24 C25 1.394(4) yes . .
C25 C26 1.404(5) yes . .
C25 C27 1.498(4) yes . .
C27 C28 1.392(5) yes . .
C27 C32 1.407(4) yes . .
C28 C29 1.378(4) yes . .
C29 C30 1.384(4) yes . .
C30 C31 1.372(5) yes . .
C31 C32 1.378(4) yes . .
C33 C34 1.538(4) yes . .
C33 C35 1.514(5) yes . .
C33 C36 1.531(5) yes . .
C37 C38 1.524(5) yes . .
C37 C39 1.535(5) yes . .
C37 C40 1.517(5) yes . .
C2 H1 0.98(3) no . .
C4 H2 0.99(4) no . .
C6 H3 0.92(3) no . .
C9 H4 0.92(4) no . .
C10 H5 1.01(3) no . .
C12 H6 0.99(4) no . .
C14 H7 1.05(3) no . .
C14 H8 0.95(4) no . .
C14 H9 0.95(6) no . .
C15 H10 0.93(4) no . .
C15 H11 0.97(3) no . .
C15 H12 1.05(5) no . .
C16 H13 0.98(5) no . .
C16 H14 0.95(4) no . .
C16 H15 1.01(5) no . .
C18 H16 0.96(4) no . .
C18 H17 0.98(4) no . .
C18 H18 1.04(4) no . .
C19 H19 0.99(3) no . .
C19 H20 1.01(4) no . .
C19 H21 1.01(4) no . .
C20 H22 0.99(4) no . .
C20 H23 1.02(4) no . .
C20 H24 0.98(4) no . .
C22 H25 0.93(3) no . .
C24 H26 0.94(3) no . .
C26 H27 0.93(3) no . .
C29 H28 0.88(4) no . .
C30 H29 0.91(3) no . .
C32 H30 0.92(3) no . .
C34 H31 0.98(4) no . .
C34 H32 0.96(4) no . .
C34 H33 0.94(4) no . .
C35 H34 0.95(3) no . .
C35 H35 1.02(4) no . .
C35 H36 0.99(3) no . .
C36 H37 0.94(4) no . .
C36 H38 0.99(3) no . .
C36 H39 1.03(4) no . .
C38 H40 1.00(4) no . .
C38 H41 0.98(4) no . .
C38 H42 0.98(4) no . .
C39 H43 0.96(3) no . .
C39 H44 0.98(3) no . .
C39 H45 1.04(5) no . .
C40 H46 0.93(3) no . .
C40 H47 0.99(4) no . .
C40 H48 1.00(4) no . .

loop_
_geom_contact_atom_site_label_1
_geom_contact_atom_site_label_2
_geom_contact_distance
_geom_contact_publ_flag
_geom_contact_site_symmetry_1
_geom_contact_site_symmetry_2
F1 C4 2.877(4) no . .
F1 C5 2.888(4) no . .
F3 C24 2.818(4) no . .
F3 C25 2.895(4) no . .
O1 C2 2.820(4) no . .
O1 C6 3.443(4) no . .
O1 C15 2.824(6) no . .
O1 C16 2.963(6) no . .
O2 C2 2.848(4) no . .
O2 C4 3.459(4) no . .
O2 C19 2.945(6) no . .
O2 C20 2.830(5) no . .
O3 C22 2.739(4) no . .
O3 C26 3.527(4) no . .
O3 C35 2.654(5) no . .
O3 C36 3.240(6) no . .
O4 C22 2.824(4) no . .
O4 C24 3.482(5) no . .
O4 C39 2.961(6) no . .
O4 C40 2.806(5) no . .
C1 C4 2.780(5) no . .
C1 C14 2.916(7) no . .
C1 C16 3.167(6) no . .
C2 C5 2.803(4) no . .
C2 C13 3.473(5) no . .
C2 C16 3.520(6) no . .
C2 C17 3.408(5) no . .
C2 C19 3.410(5) no . .
C3 C6 2.765(5) no . .
C3 C18 2.895(5) no . .
C3 C19 3.145(5) no . .
C4 C8 3.101(5) no . .
C4 C17 3.337(5) no . .
C4 C18 3.093(5) no . .
C6 C12 2.921(4) no . .
C6 C13 3.325(5) no . .
C6 C14 3.088(6) no . .
C7 C10 2.826(4) no . .
C8 C11 2.701(5) no . .
C9 C12 2.776(6) no . .
C21 C24 2.786(5) no . .
C21 C34 3.170(6) no . .
C21 C36 2.985(6) no . .
C22 C25 2.812(4) no . .
C22 C33 3.595(5) no . .
C22 C36 3.586(6) no . .
C22 C37 3.428(5) no . .
C22 C39 3.397(5) no . .
C23 C26 2.775(5) no . .
C23 C38 2.940(5) no . .
C23 C39 3.116(5) no . .
C24 C28 3.073(5) no . .
C24 C37 3.329(5) no . .
C24 C38 3.095(5) no . .
C26 C32 2.956(4) no . .
C26 C33 3.251(5) no . .
C26 C34 3.169(6) no . .
C27 C30 2.839(4) no . .
C28 C31 2.693(4) no . .
C29 C32 2.775(5) no . .
F1 F3 3.535(4) no . 2_665
F2 O3 3.551(4) no . 1_565
F2 C32 3.525(5) no . 2_676
F2 C34 3.168(4) no . 2_676
F3 F1 3.535(4) no . 2_665
F3 C36 3.273(5) no . 2_665
F4 C12 3.267(5) no . 2_676
F4 C18 3.494(5) no . 1_666
O1 O1 2.742(4) no . 2_566
O1 N1 2.425(4) no . 2_566
O1 C1 3.022(4) no . 2_566
O1 C6 2.999(4) no . 2_566
O1 C13 3.252(4) no . 2_566
O1 C15 3.293(6) no . 2_566
O1 C30 3.542(5) no . 1_445
O2 O2 2.681(3) no . 2_555
O2 N2 2.361(4) no . 2_555
O2 C3 3.043(4) no . 2_555
O2 C4 3.068(5) no . 2_555
O2 C17 3.177(5) no . 2_555
O2 C18 3.585(6) no . 2_555
O2 C20 3.210(5) no . 2_555
O2 C29 3.402(4) no . 1_445
O3 F2 3.551(4) no . 1_545
O3 C10 3.494(5) no . 1_545
O3 C26 3.318(4) no . 2_666
O4 O4 2.647(3) no . 2_655
O4 N4 2.329(4) no . 2_655
O4 C9 3.157(5) no . 1_545
O4 C10 3.503(5) no . 1_545
O4 C23 3.046(5) no . 2_655
O4 C24 3.137(5) no . 2_655
O4 C37 3.153(5) no . 2_655
O4 C38 3.549(6) no . 2_655
O4 C40 3.209(5) no . 2_655
N1 O1 2.425(4) no . 2_566
N1 N1 2.756(4) no . 2_566
N1 C1 3.524(4) no . 2_566
N1 C15 3.581(6) no . 2_566
N2 O2 2.361(4) no . 2_555
N2 N2 2.701(5) no . 2_555
N2 C3 3.548(5) no . 2_555
N2 C20 3.504(5) no . 2_555
N3 N3 3.499(4) no . 2_666
N4 O4 2.329(4) no . 2_655
N4 N4 2.677(5) no . 2_655
N4 C23 3.554(5) no . 2_655
N4 C40 3.487(5) no . 2_655
C1 O1 3.022(4) no . 2_566
C1 N1 3.524(4) no . 2_566
C1 C15 3.373(6) no . 2_566
C3 O2 3.043(4) no . 2_555
C3 N2 3.548(5) no . 2_555
C3 C20 3.360(6) no . 2_555
C4 O2 3.068(5) no . 2_555
C4 C20 3.487(6) no . 2_555
C6 O1 2.999(4) no . 2_566
C6 C15 3.482(7) no . 2_566
C9 O4 3.157(5) no . 1_565
C9 C19 3.578(7) no . 2_565
C10 O3 3.494(5) no . 1_565
C10 O4 3.503(5) no . 1_565
C12 F4 3.267(5) no . 2_676
C13 O1 3.252(4) no . 2_566
C15 O1 3.293(6) no . 2_566
C15 N1 3.581(6) no . 2_566
C15 C1 3.373(6) no . 2_566
C15 C6 3.482(7) no . 2_566
C15 C20 3.445(6) no . 1_566
C17 O2 3.177(5) no . 2_555
C18 F4 3.494(5) no . 1_444
C18 O2 3.585(6) no . 2_555
C19 C9 3.578(7) no . 2_565
C20 O2 3.210(5) no . 2_555
C20 N2 3.504(5) no . 2_555
C20 C3 3.360(6) no . 2_555
C20 C4 3.487(6) no . 2_555
C20 C15 3.445(6) no . 1_544
C23 O4 3.046(5) no . 2_655
C23 N4 3.554(5) no . 2_655
C23 C40 3.358(6) no . 2_655
C24 O4 3.137(5) no . 2_655
C24 C40 3.543(6) no . 2_655
C26 O3 3.318(4) no . 2_666
C28 C39 3.502(7) no . 2_665
C29 O2 3.402(4) no . 1_665
C29 C39 3.537(6) no . 2_665
C30 O1 3.542(5) no . 1_665
C32 F2 3.525(5) no . 2_676
C34 F2 3.168(4) no . 2_676
C36 F3 3.273(5) no . 2_665
C37 O4 3.153(5) no . 2_655
C38 O4 3.549(6) no . 2_655
C39 C28 3.502(7) no . 2_665
C39 C29 3.537(6) no . 2_665
C40 O4 3.209(5) no . 2_655
C40 N4 3.487(5) no . 2_655
C40 C23 3.358(6) no . 2_655
C40 C24 3.543(6) no . 2_655
F1 H2 2.36(4) no . .
F1 H4 2.43(3) no . .
F1 H16 3.57(3) no . .
F1 H17 3.45(3) no . .
F2 H5 2.65(4) no . .
F2 H6 2.51(3) no . .
F3 H26 2.31(3) no . .
F3 H28 2.50(3) no . .
F3 H41 3.40(3) no . .
F3 H42 3.29(2) no . .
F4 H29 2.52(3) no . .
F4 H30 2.52(2) no . .
O1 H1 2.65(3) no . .
O1 H10 2.55(4) no . .
O1 H11 3.06(5) no . .
O1 H14 3.30(5) no . .
O1 H15 2.68(4) no . .
O2 H1 2.70(4) no . .
O2 H19 3.31(4) no . .
O2 H21 2.66(4) no . .
O2 H22 3.11(3) no . .
O2 H23 2.57(3) no . .
O3 H25 2.50(3) no . .
O3 H32 3.60(3) no . .
O3 H34 2.71(3) no . .
O3 H36 2.50(4) no . .
O3 H37 3.60(4) no . .
O3 H38 3.01(5) no . .
O4 H25 2.63(3) no . .
O4 H43 2.67(4) no . .
O4 H44 3.31(4) no . .
O4 H46 2.56(3) no . .
O4 H48 3.11(3) no . .
N1 H1 2.60(3) no . .
N1 H3 2.60(3) no . .
N1 H7 2.74(5) no . .
N1 H8 2.72(5) no . .
N1 H9 3.27(6) no . .
N1 H10 2.62(4) no . .
N1 H11 2.66(4) no . .
N1 H12 3.34(5) no . .
N1 H13 3.28(5) no . .
N1 H14 2.64(4) no . .
N1 H15 2.64(4) no . .
N2 H1 2.64(4) no . .
N2 H2 2.68(3) no . .
N2 H16 2.75(5) no . .
N2 H17 2.67(4) no . .
N2 H18 3.38(4) no . .
N2 H19 2.69(4) no . .
N2 H20 3.31(4) no . .
N2 H21 2.64(3) no . .
N2 H22 2.67(3) no . .
N2 H23 2.70(3) no . .
N2 H24 3.30(3) no . .
N3 H25 2.58(3) no . .
N3 H27 2.58(3) no . .
N3 H31 3.32(4) no . .
N3 H32 2.62(3) no . .
N3 H33 2.85(4) no . .
N3 H34 2.63(3) no . .
N3 H35 3.36(4) no . .
N3 H36 2.70(4) no . .
N3 H37 2.65(4) no . .
N3 H38 2.60(4) no . .
N3 H39 3.32(5) no . .
N4 H25 2.60(3) no . .
N4 H26 2.63(3) no . .
N4 H40 3.33(4) no . .
N4 H41 2.76(4) no . .
N4 H42 2.67(4) no . .
N4 H43 2.61(3) no . .
N4 H44 2.68(4) no . .
N4 H45 3.34(5) no . .
N4 H46 2.67(2) no . .
N4 H47 3.33(3) no . .
N4 H48 2.74(3) no . .
C1 H7 3.20(4) no . .
C1 H8 2.66(5) no . .
C1 H14 2.90(4) no . .
C1 H15 3.52(4) no . .
C2 H2 3.33(4) no . .
C2 H3 3.23(2) no . .
C2 H14 3.02(5) no . .
C2 H16 3.52(4) no . .
C2 H19 2.89(3) no . .
C2 H21 3.55(3) no . .
C3 H16 2.66(4) no . .
C3 H17 3.09(4) no . .
C3 H19 2.90(3) no . .
C3 H21 3.47(3) no . .
C4 H1 3.32(3) no . .
C4 H3 3.25(3) no . .
C4 H16 2.70(4) no . .
C4 H17 2.96(3) no . .
C5 H6 2.69(3) no . .
C5 H16 3.56(3) no . .
C6 H1 3.29(3) no . .
C6 H2 3.30(4) no . .
C6 H6 2.67(3) no . .
C6 H7 3.05(5) no . .
C6 H8 2.67(4) no . .
C7 H2 2.70(3) no . .
C7 H3 2.63(3) no . .
C7 H4 3.23(4) no . .
C8 H2 2.84(3) no . .
C8 H5 3.29(3) no . .
C8 H6 3.28(4) no . .
C10 H6 3.30(4) no . .
C11 H4 3.23(4) no . .
C12 H3 2.66(3) no . .
C12 H5 3.36(4) no . .
C13 H1 3.51(4) no . .
C13 H3 3.27(3) no . .
C14 H3 2.83(3) no . .
C14 H10 3.28(4) no . .
C14 H11 2.69(4) no . .
C14 H12 2.60(4) no . .
C14 H13 2.66(3) no . .
C14 H14 2.62(3) no . .
C14 H15 3.37(4) no . .
C15 H7 2.61(4) no . .
C15 H8 3.34(4) no . .
C15 H9 2.59(5) no . .
C15 H13 2.66(3) no . .
C15 H14 3.31(4) no . .
C15 H15 2.66(3) no . .
C16 H1 3.22(4) no . .
C16 H7 3.40(3) no . .
C16 H8 2.78(3) no . .
C16 H9 2.65(4) no . .
C16 H10 2.65(3) no . .
C16 H11 3.35(3) no . .
C16 H12 2.72(3) no . .
C17 H1 3.48(3) no . .
C17 H2 3.39(3) no . .
C18 H2 2.97(3) no . .
C18 H19 2.70(3) no . .
C18 H20 2.71(3) no . .
C18 H21 3.39(4) no . .
C18 H22 2.62(4) no . .
C18 H23 3.39(4) no . .
C18 H24 2.63(3) no . .
C19 H1 3.14(3) no . .
C19 H16 2.77(3) no . .
C19 H17 3.36(4) no . .
C19 H18 2.80(4) no . .
C19 H22 3.34(4) no . .
C19 H23 2.71(4) no . .
C19 H24 2.70(4) no . .
C20 H16 3.37(4) no . .
C20 H17 2.66(3) no . .
C20 H18 2.67(4) no . .
C20 H19 3.37(4) no . .
C20 H20 2.66(4) no . .
C20 H21 2.72(4) no . .
C21 H32 3.34(4) no . .
C21 H33 3.08(4) no . .
C21 H37 2.69(4) no . .
C21 H38 3.19(4) no . .
C22 H26 3.26(3) no . .
C22 H27 3.22(2) no . .
C22 H37 3.22(4) no . .
C22 H38 3.46(5) no . .
C22 H43 3.42(2) no . .
C22 H44 2.86(3) no . .
C23 H41 2.72(4) no . .
C23 H42 3.13(4) no . .
C23 H43 3.37(2) no . .
C23 H44 2.84(3) no . .
C24 H25 3.27(3) no . .
C24 H27 3.28(3) no . .
C24 H41 2.74(4) no . .
C24 H42 2.98(3) no . .
C25 H30 2.662(19) no . .
C26 H25 3.26(2) no . .
C26 H26 3.27(3) no . .
C26 H30 2.674(19) no . .
C26 H32 3.23(4) no . .
C26 H33 2.76(5) no . .
C26 H37 3.23(4) no . .
C27 H26 2.70(3) no . .
C27 H27 2.72(3) no . .
C27 H28 3.24(3) no . .
C28 H26 2.83(3) no . .
C28 H29 3.21(3) no . .
C28 H30 3.20(3) no . .
C30 H30 3.25(3) no . .
C31 H28 3.15(3) no . .
C32 H27 2.73(3) no . .
C32 H29 3.23(3) no . .
C33 H27 3.07(3) no . .
C34 H27 2.60(3) no . .
C34 H34 2.63(3) no . .
C34 H35 2.72(3) no . .
C34 H36 3.37(3) no . .
C34 H37 2.74(3) no . .
C34 H38 3.35(3) no . .
C34 H39 2.69(3) no . .
C35 H31 2.55(4) no . .
C35 H32 2.73(3) no . .
C35 H33 3.32(4) no . .
C35 H37 3.33(4) no . .
C35 H38 2.64(4) no . .
C35 H39 2.65(4) no . .
C36 H31 2.80(3) no . .
C36 H32 3.34(3) no . .
C36 H33 2.65(3) no . .
C36 H34 3.32(3) no . .
C36 H35 2.72(3) no . .
C36 H36 2.70(4) no . .
C37 H25 3.49(3) no . .
C37 H26 3.31(2) no . .
C38 H26 2.86(3) no . .
C38 H43 3.35(3) no . .
C38 H44 2.72(3) no . .
C38 H45 2.70(4) no . .
C38 H46 3.31(3) no . .
C38 H47 2.67(3) no . .
C38 H48 2.72(4) no . .
C39 H25 3.17(3) no . .
C39 H40 2.68(4) no . .
C39 H41 2.67(3) no . .
C39 H42 3.36(3) no . .
C39 H46 2.71(4) no . .
C39 H47 2.74(4) no . .
C39 H48 3.40(4) no . .
C40 H40 2.64(4) no . .
C40 H41 3.34(4) no . .
C40 H42 2.68(3) no . .
C40 H43 2.75(3) no . .
C40 H44 3.37(4) no . .
C40 H45 2.69(5) no . .
H1 H14 2.79(7) no . .
H1 H15 3.16(6) no . .
H1 H19 2.65(5) no . .
H1 H21 3.03(4) no . .
H2 H16 2.77(5) no . .
H2 H17 2.52(4) no . .
H3 H6 2.24(4) no . .
H3 H7 2.49(6) no . .
H3 H8 2.57(5) no . .
H4 H5 2.39(4) no . .
H7 H10 3.47(5) no . .
H7 H11 2.42(6) no . .
H7 H12 2.81(5) no . .
H7 H13 3.58(4) no . .
H7 H14 3.60(4) no . .
H8 H11 3.56(6) no . .
H8 H12 3.51(5) no . .
H8 H13 3.03(5) no . .
H8 H14 2.56(4) no . .
H9 H10 3.43(7) no . .
H9 H11 2.90(7) no . .
H9 H12 2.32(6) no . .
H9 H13 2.44(5) no . .
H9 H14 2.87(6) no . .
H9 H15 3.54(6) no . .
H10 H13 2.90(5) no . .
H10 H14 3.52(5) no . .
H10 H15 2.44(4) no . .
H11 H13 3.55(5) no . .
H11 H15 3.55(4) no . .
H12 H13 2.48(4) no . .
H12 H14 3.54(5) no . .
H12 H15 3.01(5) no . .
H14 H19 3.05(5) no . .
H16 H19 2.59(5) no . .
H16 H20 3.05(4) no . .
H16 H22 3.52(5) no . .
H16 H24 3.53(4) no . .
H17 H19 3.59(5) no . .
H17 H20 3.59(5) no . .
H17 H22 2.41(5) no . .
H17 H24 2.89(4) no . .
H18 H19 3.08(5) no . .
H18 H20 2.60(5) no . .
H18 H22 2.86(6) no . .
H18 H24 2.41(5) no . .
H19 H24 3.58(5) no . .
H20 H22 3.54(6) no . .
H20 H23 2.95(6) no . .
H20 H24 2.47(6) no . .
H21 H23 2.54(5) no . .
H21 H24 3.04(5) no . .
H25 H37 3.42(5) no . .
H25 H38 3.24(6) no . .
H25 H43 2.95(3) no . .
H25 H44 2.70(5) no . .
H26 H41 2.71(5) no . .
H26 H42 2.46(4) no . .
H27 H30 2.26(4) no . .
H27 H31 3.53(5) no . .
H27 H32 2.52(5) no . .
H27 H33 2.20(6) no . .
H27 H37 3.41(4) no . .
H28 H29 2.29(4) no . .
H31 H34 2.74(5) no . .
H31 H35 2.40(4) no . .
H31 H36 3.48(5) no . .
H31 H37 3.16(4) no . .
H31 H39 2.60(4) no . .
H32 H34 2.51(4) no . .
H32 H35 3.09(4) no . .
H32 H37 3.56(4) no . .
H32 H39 3.58(5) no . .
H33 H34 3.54(5) no . .
H33 H35 3.52(5) no . .
H33 H37 2.54(4) no . .
H33 H38 3.57(4) no . .
H33 H39 2.85(4) no . .
H34 H38 3.49(5) no . .
H34 H39 3.51(5) no . .
H35 H37 3.59(5) no . .
H35 H38 2.95(5) no . .
H35 H39 2.46(5) no . .
H36 H37 3.56(5) no . .
H36 H38 2.44(5) no . .
H36 H39 2.92(6) no . .
H37 H44 3.50(4) no . .
H40 H43 3.57(5) no . .
H40 H44 3.00(5) no . .
H40 H45 2.46(5) no . .
H40 H46 3.50(5) no . .
H40 H47 2.44(5) no . .
H40 H48 2.96(6) no . .
H41 H43 3.54(4) no . .
H41 H44 2.51(4) no . .
H41 H45 2.91(4) no . .
H41 H47 3.55(4) no . .
H42 H45 3.60(5) no . .
H42 H46 3.53(4) no . .
H42 H47 2.96(3) no . .
H42 H48 2.53(4) no . .
H43 H46 2.62(5) no . .
H43 H47 3.09(5) no . .
H45 H46 2.99(7) no . .
H45 H47 2.53(6) no . .
F1 H8 3.15(3) no . 2_565
F1 H14 2.88(5) no . 2_565
F1 H16 3.38(4) no . 2_565
F1 H19 3.06(4) no . 2_565
F2 H27 3.15(3) no . 2_676
F2 H30 3.17(4) no . 2_676
F2 H31 2.89(5) no . .
F2 H31 3.39(3) no . 2_676
F2 H32 2.98(3) no . 2_676
F2 H33 2.68(3) no . 2_676
F2 H40 3.14(3) no . 1_566
F2 H47 3.04(4) no . 1_566
F3 H4 3.47(4) no . 2_665
F3 H37 2.72(4) no . 2_665
F3 H38 3.30(4) no . 2_665
F3 H39 3.41(3) no . 2_665
F3 H44 2.95(4) no . 2_665
F4 H3 2.75(3) no . 2_676
F4 H6 2.95(4) no . 2_676
F4 H7 2.78(3) no . 2_676
F4 H12 3.55(5) no . 1_655
F4 H18 2.50(3) no . 1_666
F4 H24 3.02(4) no . 1_666
O1 H3 2.53(3) no . 2_566
O1 H6 3.43(4) no . 2_566
O1 H7 3.07(5) no . 2_566
O1 H10 3.55(3) no . 2_566
O1 H11 2.70(5) no . 2_566
O1 H29 2.92(4) no . 1_445
O2 H2 2.55(4) no . 2_555
O2 H17 3.05(4) no . 2_555
O2 H22 2.62(3) no . 2_555
O2 H23 3.49(3) no . 2_555
O2 H28 2.57(3) no . 1_445
O3 H5 3.20(5) no . 1_545
O3 H20 3.09(3) no . 2_555
O3 H27 2.64(3) no . 2_666
O3 H30 2.76(3) no . 2_666
O3 H32 2.79(4) no . 2_666
O4 H4 2.43(4) no . 1_545
O4 H5 3.02(4) no . 1_545
O4 H26 2.67(3) no . 2_655
O4 H42 3.00(4) no . 2_655
O4 H46 3.45(3) no . 2_655
O4 H48 2.67(3) no . 2_655
N1 H10 3.50(4) no . 2_566
N1 H11 3.10(5) no . 2_566
N2 H22 3.07(4) no . 2_555
N2 H23 3.40(3) no . 2_555
N3 H27 3.26(3) no . 2_666
N3 H32 3.21(5) no . 2_666
N4 H4 3.58(4) no . 1_545
N4 H46 3.38(3) no . 2_655
N4 H48 3.06(4) no . 2_655
C1 H10 3.10(4) no . 2_566
C1 H11 2.83(5) no . 2_566
C2 H11 3.02(5) no . 2_566
C2 H22 3.18(4) no . 2_555
C2 H29 3.42(4) no . 1_445
C3 H22 2.90(4) no . 2_555
C3 H23 3.04(4) no . 2_555
C4 H22 3.38(4) no . 2_555
C4 H23 2.78(5) no . 2_555
C5 H10 3.32(4) no . 2_566
C5 H16 3.25(5) no . 2_565
C5 H18 3.37(4) no . 2_565
C5 H23 3.40(5) no . 2_555
C6 H10 2.86(4) no . 2_566
C6 H11 3.27(5) no . 2_566
C6 H16 3.46(4) no . 2_565
C6 H18 3.18(4) no . 2_565
C7 H16 3.37(4) no . 2_565
C7 H18 3.22(5) no . 2_565
C7 H39 2.91(4) no . .
C8 H16 3.49(4) no . 2_565
C8 H19 3.08(4) no . 2_565
C8 H20 3.31(4) no . 2_565
C8 H39 2.99(4) no . .
C9 H19 3.13(4) no . 2_565
C9 H20 3.09(5) no . 2_565
C9 H25 3.40(3) no . 1_565
C9 H26 3.56(3) no . 2_665
C9 H39 3.10(5) no . .
C9 H42 3.25(4) no . 2_665
C10 H20 3.25(5) no . 2_565
C10 H25 3.14(4) no . 1_565
C10 H32 3.49(3) no . 2_676
C10 H39 3.10(4) no . .
C10 H42 3.20(4) no . 2_665
C10 H48 3.39(3) no . 2_665
C11 H20 3.58(5) no . 2_565
C11 H31 3.14(5) no . .
C11 H35 3.59(4) no . .
C11 H39 2.98(4) no . .
C12 H10 3.54(4) no . 2_566
C12 H18 3.48(4) no . 2_565
C12 H35 3.18(4) no . .
C12 H39 2.89(4) no . .
C14 H17 3.07(4) no . 2_565
C14 H18 3.33(4) no . 2_565
C15 H22 3.13(3) no . 1_566
C15 H23 3.52(3) no . 1_566
C15 H24 3.15(4) no . 1_566
C15 H35 3.27(3) no . 2_566
C15 H36 3.26(4) no . 2_566
C16 H43 3.19(3) no . 2_555
C16 H46 3.11(3) no . 2_555
C18 H3 3.57(4) no . 2_565
C18 H8 2.91(4) no . 2_565
C19 H25 3.41(3) no . 2_555
C19 H38 3.34(4) no . 2_555
C19 H43 3.41(3) no . 2_555
C20 H2 3.56(4) no . 2_555
C20 H11 3.10(5) no . 1_544
C20 H12 3.08(3) no . 1_544
C20 H36 3.10(3) no . 2_555
C20 H38 3.38(4) no . 2_555
C21 H32 3.27(5) no . 2_666
C21 H34 3.37(3) no . 2_666
C22 H5 3.10(5) no . 1_545
C22 H32 3.58(4) no . 2_666
C22 H48 3.06(4) no . 2_655
C23 H46 3.05(4) no . 2_655
C23 H48 2.82(4) no . 2_655
C24 H46 2.89(4) no . 2_655
C24 H48 3.33(4) no . 2_655
C25 H34 3.12(4) no . 2_666
C25 H40 3.43(4) no . 2_665
C25 H41 3.46(4) no . 2_665
C25 H46 3.54(4) no . 2_655
C26 H34 2.90(4) no . 2_666
C26 H40 3.19(4) no . 2_665
C26 H41 3.60(4) no . 2_665
C27 H13 3.30(5) no . 1_655
C27 H34 3.57(4) no . 2_666
C27 H40 3.47(4) no . 2_665
C27 H45 3.29(5) no . 2_665
C28 H9 3.57(5) no . 1_655
C28 H13 3.52(5) no . 1_655
C28 H44 3.04(4) no . 2_665
C28 H45 3.02(5) no . 2_665
C29 H1 3.43(4) no . 1_665
C29 H9 3.15(6) no . 1_655
C29 H44 3.24(4) no . 2_665
C29 H45 2.99(5) no . 2_665
C30 H1 3.28(4) no . 1_665
C30 H7 3.53(3) no . 2_676
C30 H9 2.91(6) no . 1_655
C30 H45 3.19(5) no . 2_665
C31 H6 3.57(4) no . 2_676
C31 H7 3.60(3) no . 2_676
C31 H9 3.11(6) no . 1_655
C31 H12 3.44(5) no . 1_655
C31 H45 3.40(5) no . 2_665
C32 H9 3.55(5) no . 1_655
C32 H12 3.38(5) no . 1_655
C32 H13 3.59(5) no . 1_655
C32 H34 3.38(4) no . 2_666
C32 H36 3.43(4) no . 2_666
C32 H45 3.47(5) no . 2_665
C34 H5 3.46(3) no . 2_676
C34 H40 3.40(4) no . 2_665
C34 H47 3.58(4) no . 1_566
C34 H48 3.59(3) no . 1_566
C35 H10 3.38(4) no . 2_566
C35 H12 3.20(4) no . 2_566
C35 H24 3.49(3) no . 2_555
C35 H30 3.19(4) no . 2_666
C35 H47 3.51(3) no . 1_566
C36 H21 3.58(3) no . 2_555
C36 H23 3.46(3) no . 2_555
C36 H42 3.55(4) no . 2_665
C38 H33 3.17(4) no . 2_665
C38 H37 3.26(3) no . 2_665
C39 H15 3.20(3) no . 2_555
C39 H21 3.47(4) no . 2_555
C40 H5 3.35(4) no . 2_665
C40 H15 3.19(3) no . 2_555
C40 H31 3.51(4) no . 1_544
C40 H34 3.45(3) no . 1_544
C40 H35 3.59(2) no . 1_544
H1 C29 3.43(4) no . 1_445
H1 C30 3.28(4) no . 1_445
H1 H11 3.33(5) no . 2_566
H1 H22 3.44(6) no . 2_555
H1 H28 3.06(5) no . 1_445
H1 H29 2.80(6) no . 1_445
H1 H43 3.36(4) no . 2_555
H2 O2 2.55(4) no . 2_555
H2 C20 3.56(4) no . 2_555
H2 H23 2.75(6) no . 2_555
H2 H28 3.13(5) no . 2_665
H3 F4 2.75(3) no . 2_676
H3 O1 2.53(3) no . 2_566
H3 C18 3.57(4) no . 2_565
H3 H10 2.94(6) no . 2_566
H3 H16 3.53(5) no . 2_565
H3 H18 2.81(6) no . 2_565
H4 F3 3.47(4) no . 2_665
H4 O4 2.43(4) no . 1_565
H4 N4 3.58(4) no . 1_565
H4 H14 3.33(5) no . 2_565
H4 H19 3.08(6) no . 2_565
H4 H20 3.35(6) no . 2_565
H4 H25 3.20(5) no . 1_565
H4 H26 2.87(5) no . 2_665
H4 H42 3.06(6) no . 2_665
H4 H43 3.25(6) no . 1_565
H5 O3 3.20(5) no . 1_565
H5 O4 3.02(4) no . 1_565
H5 C22 3.10(5) no . 1_565
H5 C34 3.46(3) no . 2_676
H5 C40 3.35(4) no . 2_665
H5 H25 2.65(6) no . 1_565
H5 H31 3.41(4) no . 2_676
H5 H32 2.77(4) no . 2_676
H5 H42 2.85(6) no . 2_665
H5 H47 3.56(5) no . 2_665
H5 H48 2.43(5) no . 2_665
H6 F4 2.95(4) no . 2_676
H6 O1 3.43(4) no . 2_566
H6 C31 3.57(4) no . 2_676
H6 H10 2.83(5) no . 2_566
H6 H15 3.50(6) no . 2_566
H6 H35 2.90(6) no . .
H6 H39 3.38(5) no . .
H7 F4 2.78(3) no . 2_676
H7 O1 3.07(5) no . 2_566
H7 C30 3.53(3) no . 2_676
H7 C31 3.60(3) no . 2_676
H7 H17 3.24(6) no . 2_565
H7 H18 3.08(5) no . 2_565
H7 H29 2.89(4) no . 2_676
H8 F1 3.15(3) no . 2_565
H8 C18 2.91(4) no . 2_565
H8 H16 2.98(5) no . 2_565
H8 H17 2.40(6) no . 2_565
H8 H18 2.73(5) no . 2_565
H9 C28 3.57(5) no . 1_455
H9 C29 3.15(6) no . 1_455
H9 C30 2.91(6) no . 1_455
H9 C31 3.11(6) no . 1_455
H9 C32 3.55(5) no . 1_455
H9 H17 3.18(6) no . 2_565
H9 H28 3.51(7) no . 1_455
H9 H29 3.16(7) no . 1_455
H10 O1 3.55(3) no . 2_566
H10 N1 3.50(4) no . 2_566
H10 C1 3.10(4) no . 2_566
H10 C5 3.32(4) no . 2_566
H10 C6 2.86(4) no . 2_566
H10 C12 3.54(4) no . 2_566
H10 C35 3.38(4) no . 2_566
H10 H3 2.94(6) no . 2_566
H10 H6 2.83(5) no . 2_566
H10 H22 3.41(4) no . 1_566
H10 H23 3.41(5) no . 1_566
H10 H24 3.42(5) no . 1_566
H10 H35 2.73(4) no . 2_566
H10 H36 3.09(6) no . 2_566
H11 O1 2.70(5) no . 2_566
H11 N1 3.10(5) no . 2_566
H11 C1 2.83(5) no . 2_566
H11 C2 3.02(5) no . 2_566
H11 C6 3.27(5) no . 2_566
H11 C20 3.10(5) no . 1_566
H11 H1 3.33(5) no . 2_566
H11 H22 2.54(5) no . 1_566
H11 H23 3.29(6) no . 1_566
H11 H24 3.01(6) no . 1_566
H11 H29 3.08(4) no . 2_676
H12 F4 3.55(5) no . 1_455
H12 C20 3.08(3) no . 1_566
H12 C31 3.44(5) no . 1_455
H12 C32 3.38(5) no . 1_455
H12 C35 3.20(4) no . 2_566
H12 H22 2.96(4) no . 1_566
H12 H23 3.30(5) no . 1_566
H12 H24 2.52(5) no . 1_566
H12 H30 3.37(6) no . 1_455
H12 H34 3.41(4) no . 2_566
H12 H35 3.03(5) no . 2_566
H12 H36 2.60(5) no . 2_566
H13 C27 3.30(5) no . 1_455
H13 C28 3.52(5) no . 1_455
H13 C32 3.59(5) no . 1_455
H13 H26 3.46(5) no . 1_455
H13 H34 3.46(5) no . 2_566
H13 H35 3.54(5) no . 2_566
H13 H43 3.57(5) no . 2_555
H13 H46 2.79(4) no . 2_555
H14 F1 2.88(5) no . 2_565
H14 H4 3.33(5) no . 2_565
H14 H43 2.92(4) no . 2_555
H14 H46 3.43(5) no . 2_555
H15 C39 3.20(3) no . 2_555
H15 C40 3.19(3) no . 2_555
H15 H6 3.50(6) no . 2_566
H15 H35 3.32(5) no . 2_566
H15 H43 2.78(4) no . 2_555
H15 H45 2.95(5) no . 2_555
H15 H46 2.69(5) no . 2_555
H15 H47 2.98(5) no . 2_555
H16 F1 3.38(4) no . 2_565
H16 C5 3.25(5) no . 2_565
H16 C6 3.46(4) no . 2_565
H16 C7 3.37(4) no . 2_565
H16 C8 3.49(4) no . 2_565
H16 H3 3.53(5) no . 2_565
H16 H8 2.98(5) no . 2_565
H17 O2 3.05(4) no . 2_555
H17 C14 3.07(4) no . 2_565
H17 H7 3.24(6) no . 2_565
H17 H8 2.40(6) no . 2_565
H17 H9 3.18(6) no . 2_565
H17 H28 3.45(5) no . 2_665
H18 F4 2.50(3) no . 1_444
H18 C5 3.37(4) no . 2_565
H18 C6 3.18(4) no . 2_565
H18 C7 3.22(5) no . 2_565
H18 C12 3.48(4) no . 2_565
H18 C14 3.33(4) no . 2_565
H18 H3 2.81(6) no . 2_565
H18 H7 3.08(5) no . 2_565
H18 H8 2.73(5) no . 2_565
H19 F1 3.06(4) no . 2_565
H19 C8 3.08(4) no . 2_565
H19 C9 3.13(4) no . 2_565
H19 H4 3.08(6) no . 2_565
H19 H43 3.02(5) no . 2_555
H20 O3 3.09(3) no . 2_555
H20 C8 3.31(4) no . 2_565
H20 C9 3.09(5) no . 2_565
H20 C10 3.25(5) no . 2_565
H20 C11 3.58(5) no . 2_565
H20 H4 3.35(6) no . 2_565
H20 H25 2.97(4) no . 2_555
H20 H36 3.55(5) no . 2_555
H20 H38 3.26(6) no . 2_555
H21 C36 3.58(3) no . 2_555
H21 C39 3.47(4) no . 2_555
H21 H25 3.11(5) no . 2_555
H21 H28 3.10(6) no . 1_445
H21 H38 2.63(4) no . 2_555
H21 H43 2.98(5) no . 2_555
H21 H44 3.02(5) no . 2_555
H22 O2 2.62(3) no . 2_555
H22 N2 3.07(4) no . 2_555
H22 C2 3.18(4) no . 2_555
H22 C3 2.90(4) no . 2_555
H22 C4 3.38(4) no . 2_555
H22 C15 3.13(3) no . 1_544
H22 H1 3.44(6) no . 2_555
H22 H10 3.41(4) no . 1_544
H22 H11 2.54(5) no . 1_544
H22 H12 2.96(4) no . 1_544
H22 H29 3.38(5) no . 2_665
H23 O2 3.49(3) no . 2_555
H23 N2 3.40(3) no . 2_555
H23 C3 3.04(4) no . 2_555
H23 C4 2.78(5) no . 2_555
H23 C5 3.40(5) no . 2_555
H23 C15 3.52(3) no . 1_544
H23 C36 3.46(3) no . 2_555
H23 H2 2.75(6) no . 2_555
H23 H10 3.41(5) no . 1_544
H23 H11 3.29(6) no . 1_544
H23 H12 3.30(5) no . 1_544
H23 H36 2.84(4) no . 2_555
H23 H38 2.64(5) no . 2_555
H23 H39 3.48(4) no . 2_555
H24 F4 3.02(4) no . 1_444
H24 C15 3.15(4) no . 1_544
H24 C35 3.49(3) no . 2_555
H24 H10 3.42(5) no . 1_544
H24 H11 3.01(6) no . 1_544
H24 H12 2.52(5) no . 1_544
H24 H30 3.45(5) no . 1_444
H24 H36 2.51(4) no . 2_555
H24 H38 3.40(5) no . 2_555
H25 C9 3.40(3) no . 1_545
H25 C10 3.14(4) no . 1_545
H25 C19 3.41(3) no . 2_555
H25 H4 3.20(5) no . 1_545
H25 H5 2.65(6) no . 1_545
H25 H20 2.97(4) no . 2_555
H25 H21 3.11(5) no . 2_555
H25 H48 3.28(5) no . 2_655
H26 O4 2.67(3) no . 2_655
H26 C9 3.56(3) no . 2_665
H26 H4 2.87(5) no . 2_665
H26 H13 3.46(5) no . 1_655
H26 H46 2.91(6) no . 2_655
H27 F2 3.15(3) no . 2_676
H27 O3 2.64(3) no . 2_666
H27 N3 3.26(3) no . 2_666
H27 H34 2.98(5) no . 2_666
H27 H40 3.01(6) no . 2_665
H28 O2 2.57(3) no . 1_665
H28 H1 3.06(5) no . 1_665
H28 H2 3.13(5) no . 2_665
H28 H9 3.51(7) no . 1_655
H28 H17 3.45(5) no . 2_665
H28 H21 3.10(6) no . 1_665
H28 H44 3.29(5) no . 2_665
H28 H45 3.34(6) no . 2_665
H29 O1 2.92(4) no . 1_665
H29 C2 3.42(4) no . 1_665
H29 H1 2.80(6) no . 1_665
H29 H7 2.89(4) no . 2_676
H29 H9 3.16(7) no . 1_655
H29 H11 3.08(4) no . 2_676
H29 H22 3.38(5) no . 2_665
H30 F2 3.17(4) no . 2_676
H30 O3 2.76(3) no . 2_666
H30 C35 3.19(4) no . 2_666
H30 H12 3.37(6) no . 1_655
H30 H24 3.45(5) no . 1_666
H30 H34 2.81(5) no . 2_666
H30 H36 2.76(6) no . 2_666
H31 F2 2.89(5) no . .
H31 F2 3.39(3) no . 2_676
H31 C11 3.14(5) no . .
H31 C40 3.51(4) no . 1_566
H31 H5 3.41(4) no . 2_676
H31 H47 2.86(5) no . 1_566
H31 H48 3.19(4) no . 1_566
H32 F2 2.98(3) no . 2_676
H32 O3 2.79(4) no . 2_666
H32 N3 3.21(5) no . 2_666
H32 C10 3.49(3) no . 2_676
H32 C21 3.27(5) no . 2_666
H32 C22 3.58(4) no . 2_666
H32 H5 2.77(4) no . 2_676
H32 H47 3.45(5) no . 1_566
H32 H48 3.06(5) no . 1_566
H33 F2 2.68(3) no . 2_676
H33 C38 3.17(4) no . 2_665
H33 H40 2.47(5) no . 2_665
H33 H41 3.59(5) no . 2_665
H33 H42 3.09(6) no . 2_665
H34 C21 3.37(3) no . 2_666
H34 C25 3.12(4) no . 2_666
H34 C26 2.90(4) no . 2_666
H34 C27 3.57(4) no . 2_666
H34 C32 3.38(4) no . 2_666
H34 C40 3.45(3) no . 1_566
H34 H12 3.41(4) no . 2_566
H34 H13 3.46(5) no . 2_566
H34 H27 2.98(5) no . 2_666
H34 H30 2.81(5) no . 2_666
H34 H46 3.12(4) no . 1_566
H34 H47 3.22(5) no . 1_566
H34 H48 3.30(3) no . 1_566
H35 C11 3.59(4) no . .
H35 C12 3.18(4) no . .
H35 C15 3.27(3) no . 2_566
H35 C40 3.59(2) no . 1_566
H35 H6 2.90(6) no . .
H35 H10 2.73(4) no . 2_566
H35 H12 3.03(5) no . 2_566
H35 H13 3.54(5) no . 2_566
H35 H15 3.32(5) no . 2_566
H35 H46 3.44(4) no . 1_566
H35 H47 2.95(4) no . 1_566
H36 C15 3.26(4) no . 2_566
H36 C20 3.10(3) no . 2_555
H36 C32 3.43(4) no . 2_666
H36 H10 3.09(6) no . 2_566
H36 H12 2.60(5) no . 2_566
H36 H20 3.55(5) no . 2_555
H36 H23 2.84(4) no . 2_555
H36 H24 2.51(4) no . 2_555
H36 H30 2.76(6) no . 2_666
H37 F3 2.72(4) no . 2_665
H37 C38 3.26(3) no . 2_665
H37 H40 3.23(4) no . 2_665
H37 H41 3.18(5) no . 2_665
H37 H42 2.89(5) no . 2_665
H38 F3 3.30(4) no . 2_665
H38 C19 3.34(4) no . 2_555
H38 C20 3.38(4) no . 2_555
H38 H20 3.26(6) no . 2_555
H38 H21 2.63(4) no . 2_555
H38 H23 2.64(5) no . 2_555
H38 H24 3.40(5) no . 2_555
H39 F3 3.41(3) no . 2_665
H39 C7 2.91(4) no . .
H39 C8 2.99(4) no . .
H39 C9 3.10(5) no . .
H39 C10 3.10(4) no . .
H39 C11 2.98(4) no . .
H39 C12 2.89(4) no . .
H39 H6 3.38(5) no . .
H39 H23 3.48(4) no . 2_555
H39 H42 3.45(5) no . 2_665
H40 F2 3.14(3) no . 1_544
H40 C25 3.43(4) no . 2_665
H40 C26 3.19(4) no . 2_665
H40 C27 3.47(4) no . 2_665
H40 C34 3.40(4) no . 2_665
H40 H27 3.01(6) no . 2_665
H40 H33 2.47(5) no . 2_665
H40 H37 3.23(4) no . 2_665
H41 C25 3.46(4) no . 2_665
H41 C26 3.60(4) no . 2_665
H41 H33 3.59(5) no . 2_665
H41 H37 3.18(5) no . 2_665
H41 H41 3.37(5) no . 2_665
H42 O4 3.00(4) no . 2_655
H42 C9 3.25(4) no . 2_665
H42 C10 3.20(4) no . 2_665
H42 C36 3.55(4) no . 2_665
H42 H4 3.06(6) no . 2_665
H42 H5 2.85(6) no . 2_665
H42 H33 3.09(6) no . 2_665
H42 H37 2.89(5) no . 2_665
H42 H39 3.45(5) no . 2_665
H43 C16 3.19(3) no . 2_555
H43 C19 3.41(3) no . 2_555
H43 H1 3.36(4) no . 2_555
H43 H4 3.25(6) no . 1_545
H43 H13 3.57(5) no . 2_555
H43 H14 2.92(4) no . 2_555
H43 H15 2.78(4) no . 2_555
H43 H19 3.02(5) no . 2_555
H43 H21 2.98(5) no . 2_555
H44 F3 2.95(4) no . 2_665
H44 C28 3.04(4) no . 2_665
H44 C29 3.24(4) no . 2_665
H44 H21 3.02(5) no . 2_555
H44 H28 3.29(5) no . 2_665
H45 C27 3.29(5) no . 2_665
H45 C28 3.02(5) no . 2_665
H45 C29 2.99(5) no . 2_665
H45 C30 3.19(5) no . 2_665
H45 C31 3.40(5) no . 2_665
H45 C32 3.47(5) no . 2_665
H45 H15 2.95(5) no . 2_555
H45 H28 3.34(6) no . 2_665
H46 O4 3.45(3) no . 2_655
H46 N4 3.38(3) no . 2_655
H46 C16 3.11(3) no . 2_555
H46 C23 3.05(4) no . 2_655
H46 C24 2.89(4) no . 2_655
H46 C25 3.54(4) no . 2_655
H46 H13 2.79(4) no . 2_555
H46 H14 3.43(5) no . 2_555
H46 H15 2.69(5) no . 2_555
H46 H26 2.91(6) no . 2_655
H46 H34 3.12(4) no . 1_544
H46 H35 3.44(4) no . 1_544
H47 F2 3.04(4) no . 1_544
H47 C34 3.58(4) no . 1_544
H47 C35 3.51(3) no . 1_544
H47 H5 3.56(5) no . 2_665
H47 H15 2.98(5) no . 2_555
H47 H31 2.86(5) no . 1_544
H47 H32 3.45(5) no . 1_544
H47 H34 3.22(5) no . 1_544
H47 H35 2.95(4) no . 1_544
H48 O4 2.67(3) no . 2_655
H48 N4 3.06(4) no . 2_655
H48 C10 3.39(3) no . 2_665
H48 C22 3.06(4) no . 2_655
H48 C23 2.82(4) no . 2_655
H48 C24 3.33(4) no . 2_655
H48 C34 3.59(3) no . 1_544
H48 H5 2.43(5) no . 2_665
H48 H25 3.28(5) no . 2_655
H48 H31 3.19(4) no . 1_544
H48 H32 3.06(5) no . 1_544
H48 H34 3.30(3) no . 1_544
O3 N3 3.754(4) no . 2_666
N3 O3 3.754(4) no . 2_666
N3 N3 3.499(4) no . 2_666
O3 O3 4.389(5) no . 2_666

loop_
_geom_torsion_atom_site_label_1
_geom_torsion_atom_site_label_2
_geom_torsion_atom_site_label_3
_geom_torsion_atom_site_label_4
_geom_torsion
_geom_torsion_publ_flag
_geom_torsion_site_symmetry_1
_geom_torsion_site_symmetry_2
_geom_torsion_site_symmetry_3
_geom_torsion_site_symmetry_4
O1 N1 C1 C2 45.3(4) no . . . .
O1 N1 C1 C6 -130.2(3) no . . . .
O1 N1 C13 C14 170.83(14) no . . . .
O1 N1 C13 C15 50.3(2) no . . . .
O1 N1 C13 C16 -69.1(3) no . . . .
C1 N1 C13 C14 -42.5(3) no . . . .
C1 N1 C13 C15 -163.00(16) no . . . .
C1 N1 C13 C16 77.6(3) no . . . .
C13 N1 C1 C2 -102.2(3) no . . . .
C13 N1 C1 C6 82.3(3) no . . . .
O2 N2 C3 C2 -48.5(4) no . . . .
O2 N2 C3 C4 130.1(3) no . . . .
O2 N2 C17 C18 -171.9(2) no . . . .
O2 N2 C17 C19 67.8(3) no . . . .
O2 N2 C17 C20 -50.9(3) no . . . .
C3 N2 C17 C18 43.7(4) no . . . .
C3 N2 C17 C19 -76.6(3) no . . . .
C3 N2 C17 C20 164.7(2) no . . . .
C17 N2 C3 C2 96.5(3) no . . . .
C17 N2 C3 C4 -84.9(4) no . . . .
O3 N3 C21 C22 35.0(4) no . . . .
O3 N3 C21 C26 -143.3(3) no . . . .
O3 N3 C33 C34 141.62(19) no . . . .
O3 N3 C33 C35 22.0(3) no . . . .
O3 N3 C33 C36 -97.7(3) no . . . .
C21 N3 C33 C34 -67.2(3) no . . . .
C21 N3 C33 C35 173.17(14) no . . . .
C21 N3 C33 C36 53.4(3) no . . . .
C33 N3 C21 C22 -116.8(3) no . . . .
C33 N3 C21 C26 65.0(4) no . . . .
O4 N4 C23 C22 -45.3(4) no . . . .
O4 N4 C23 C24 134.0(3) no . . . .
O4 N4 C37 C38 -169.6(2) no . . . .
O4 N4 C37 C39 70.1(3) no . . . .
O4 N4 C37 C40 -49.1(3) no . . . .
C23 N4 C37 C38 47.3(3) no . . . .
C23 N4 C37 C39 -73.0(3) no . . . .
C23 N4 C37 C40 167.79(19) no . . . .
C37 N4 C23 C22 98.1(3) no . . . .
C37 N4 C23 C24 -82.6(4) no . . . .
N1 C1 C2 C3 -178.5(3) no . . . .
N1 C1 C6 C5 175.1(3) no . . . .
C2 C1 C6 C5 -0.3(5) no . . . .
C6 C1 C2 C3 -3.0(5) no . . . .
C1 C2 C3 N2 -176.8(3) no . . . .
C1 C2 C3 C4 4.6(5) no . . . .
N2 C3 C4 C5 178.6(3) no . . . .
C2 C3 C4 C5 -2.8(5) no . . . .
C3 C4 C5 C6 -0.6(5) no . . . .
C3 C4 C5 C7 173.8(3) no . . . .
C4 C5 C6 C1 2.1(5) no . . . .
C4 C5 C7 C8 35.5(6) no . . . .
C4 C5 C7 C12 -144.2(3) no . . . .
C6 C5 C7 C8 -150.1(3) no . . . .
C6 C5 C7 C12 30.3(5) no . . . .
C7 C5 C6 C1 -172.5(3) no . . . .
C5 C7 C8 F1 2.6(6) no . . . .
C5 C7 C8 C9 -179.9(3) no . . . .
C5 C7 C12 C11 -179.5(3) no . . . .
C8 C7 C12 C11 0.8(5) no . . . .
C12 C7 C8 F1 -177.8(3) no . . . .
C12 C7 C8 C9 -0.2(6) no . . . .
F1 C8 C9 C10 177.7(3) no . . . .
C7 C8 C9 C10 0.2(6) no . . . .
C8 C9 C10 C11 -0.6(6) no . . . .
C9 C10 C11 F2 179.6(4) no . . . .
C9 C10 C11 C12 1.2(6) no . . . .
F2 C11 C12 C7 -179.7(3) no . . . .
C10 C11 C12 C7 -1.3(6) no . . . .
N3 C21 C22 C23 179.5(3) no . . . .
N3 C21 C26 C25 179.0(3) no . . . .
C22 C21 C26 C25 0.9(6) no . . . .
C26 C21 C22 C23 -2.2(5) no . . . .
C21 C22 C23 N4 -177.6(3) no . . . .
C21 C22 C23 C24 3.0(5) no . . . .
N4 C23 C24 C25 178.2(3) no . . . .
C22 C23 C24 C25 -2.5(5) no . . . .
C23 C24 C25 C26 1.0(5) no . . . .
C23 C24 C25 C27 179.2(3) no . . . .
C24 C25 C26 C21 -0.3(5) no . . . .
C24 C25 C27 C28 31.1(6) no . . . .
C24 C25 C27 C32 -150.7(3) no . . . .
C26 C25 C27 C28 -150.7(4) no . . . .
C26 C25 C27 C32 27.5(5) no . . . .
C27 C25 C26 C21 -178.5(3) no . . . .
C25 C27 C28 F3 0.7(6) no . . . .
C25 C27 C28 C29 177.6(3) no . . . .
C25 C27 C32 C31 -177.0(3) no . . . .
C28 C27 C32 C31 1.3(5) no . . . .
C32 C27 C28 F3 -177.6(3) no . . . .
C32 C27 C28 C29 -0.7(6) no . . . .
F3 C28 C29 C30 176.5(3) no . . . .
C27 C28 C29 C30 -0.4(6) no . . . .
C28 C29 C30 C31 0.8(6) no . . . .
C29 C30 C31 F4 178.7(4) no . . . .
C29 C30 C31 C32 -0.2(6) no . . . .
F4 C31 C32 C27 -179.8(3) no . . . .
C30 C31 C32 C27 -0.9(6) no . . . .
